data_4300248
loop_
_publ_author_name
'F. Albert Cotton'
'Evgeny V. Dikarev'
'Santiago Herrero'

_publ_section_title
;
Mixed Chloride/Amine Complexes of Dimolybdenum(II,II). 6. Stepwise
Substitution of Amines by Tertiary Phosphines and Vice Versa:
Stereochemical Hysteresis
;
_journal_name_full 'Inorganic Chemistry'
_journal_page_first 609
_journal_page_last 616
_journal_paper_doi 10.1021/ic9913684
_journal_volume 39
_journal_year 2000
_chemical_compound_source synthesized
_chemical_formula_analytical 'not measured'
_chemical_formula_moiety 'Mo2 Cl4 (N H2 (C6 H11)2 (P (C H3)2 (C6 H5))2'
_chemical_formula_structural alpha-Mo2Cl4(NH2Cy)2(PMe2Ph)2
_chemical_formula_sum 'C28 H48 Cl4 Mo2 N2 P2'
_chemical_formula_weight 808.30
_chemical_melting_point ?
_chemical_name_systematic
; 
 1,1,2,2-bis(cyclohexylamine)-bis(dimethylphenyl phosphine)-tetrachloro-
 -di-molybdenum (II, II)
;
_space_group_IT_number 2
_symmetry_cell_setting triclinic
_symmetry_space_group_name_Hall '-P 1'
_symmetry_space_group_name_H-M 'P -1'
_atom_sites_solution_hydrogens geom
_atom_sites_solution_primary direct
_atom_sites_solution_secondary difmap
_audit_creation_method SHELXL
_cell_angle_alpha 85.45(2)
_cell_angle_beta 87.10(1)
_cell_angle_gamma 80.88(1)
_cell_formula_units_Z 2
_cell_length_a 9.329(3)
_cell_length_b 10.206(2)
_cell_length_c 18.975(3)
_cell_measurement_reflns_used 248
_cell_measurement_temperature 213(2)
_cell_measurement_theta_max 20.8
_cell_measurement_theta_min 8.2
_cell_volume 1776.9(7)
_computing_cell_refinement 'MADNES (Enraf-Nonius, 1989)'
_computing_data_collection 'MADNES (Enraf-Nonius, 1989)'
_computing_data_reduction 'PROCOR (Kabsch, 1988)'
_computing_molecular_graphics 'SHELXTL V.5 (Siemens, 1994)'
_computing_publication_material CIFTAB
_computing_structure_refinement 'SHELXL-93 (Sheldrick, 1993)'
_computing_structure_solution 'SHELXTL V.5 (Siemens, 1994)'
_diffrn_ambient_temperature 213(2)
_diffrn_measurement_device 'Nonius FAST area detector'
_diffrn_measurement_method 'Ellipsoid-mask fitting'
_diffrn_radiation_monochromator graphite
_diffrn_radiation_source 'fine-focus sealed tube'
_diffrn_radiation_type MoK\a
_diffrn_radiation_wavelength 0.71073
_diffrn_reflns_av_R_equivalents 0.0666
_diffrn_reflns_av_sigmaI/netI 0.0530
_diffrn_reflns_limit_h_max 10
_diffrn_reflns_limit_h_min -10
_diffrn_reflns_limit_k_max 10
_diffrn_reflns_limit_k_min -10
_diffrn_reflns_limit_l_max 20
_diffrn_reflns_limit_l_min -20
_diffrn_reflns_number 8297
_diffrn_reflns_theta_max 22.59
_diffrn_reflns_theta_min 2.21
_diffrn_standards_number 'none (area detector data)'
_exptl_absorpt_coefficient_mu 1.117
_exptl_absorpt_correction_type none
_exptl_crystal_colour red-violet
_exptl_crystal_density_diffrn 1.511
_exptl_crystal_density_meas ?
_exptl_crystal_density_method none
_exptl_crystal_description block-shaped
_exptl_crystal_F_000 824
_exptl_crystal_size_max 0.1
_exptl_crystal_size_mid 0.125
_exptl_crystal_size_min 0.075
_refine_diff_density_max 0.893
_refine_diff_density_min -0.517
_refine_diff_density_rms 0.126
_refine_ls_extinction_coef noref
_refine_ls_extinction_method none
_refine_ls_goodness_of_fit_all 1.155
_refine_ls_goodness_of_fit_obs 1.146
_refine_ls_hydrogen_treatment noref
_refine_ls_matrix_type full
_refine_ls_number_parameters 347
_refine_ls_number_reflns 4333
_refine_ls_number_restraints 0
_refine_ls_restrained_S_all 1.168
_refine_ls_restrained_S_obs 1.146
_refine_ls_R_factor_all 0.0739
_refine_ls_R_factor_obs 0.0547
_refine_ls_shift/esd_max 0.000
_refine_ls_shift/esd_mean 0.000
_refine_ls_structure_factor_coef Fsqd
_refine_ls_weighting_details 'w=1/[\s^2^(Fo^2^)+(0.0350P)^2^+14.0043P] where P=(Fo^2^+2Fc^2^)/3'
_refine_ls_weighting_scheme calc
_refine_ls_wR_factor_all 0.1391
_refine_ls_wR_factor_obs 0.1222
_reflns_number_observed 3536
_reflns_number_total 4343
_reflns_observed_criterion >2sigma(I)
_cod_depositor_comments
;
The following automatic conversions were performed:

'_chemical_melting_point' value 'not measured' was changed to '?' -
the value is undefined or not given.

'_exptl_crystal_density_meas' value 'not measured' was changed to '?'
- the value is perceived as not measured.

Automatic conversion script
Id: cif_fix_values 3008 2015-01-20 13:52:24Z robertas 

The following automatic conversions were performed:

'_refine_ls_weighting_scheme' value 'calc
w=1/[\s^2^(Fo^2^)+(0.0350P)^2^+14.0043P] where P=(Fo^2^+2Fc^2^)/3'
was changed to 'calc'. New tag '_refine_ls_weighting_details' was
created. The value of the new tag was set to
'w=1/[\s^2^(Fo^2^)+(0.0350P)^2^+14.0043P] where P=(Fo^2^+2Fc^2^)/3'.

Automatic conversion script
Id: cif_fix_values 3143 2015-03-26 13:38:13Z robertas 
;
_cod_database_code 4300248

loop_
_symmetry_equiv_pos_as_xyz
'x, y, z'
'-x, -y, -z'

loop_
_atom_site_aniso_label
_atom_site_aniso_U_11
_atom_site_aniso_U_22
_atom_site_aniso_U_33
_atom_site_aniso_U_23
_atom_site_aniso_U_13
_atom_site_aniso_U_12
Mo1 0.0275(4) 0.0238(5) 0.0263(4) 0.0004(3) -0.0016(3) -0.0065(3)
Mo2 0.0273(4) 0.0185(4) 0.0263(4) -0.0012(3) -0.0010(3) -0.0047(3)
Cl1 0.0460(14) 0.0410(15) 0.0298(12) -0.0090(10) -0.0043(10) -0.0117(11)
Cl2 0.0467(14) 0.0280(14) 0.0469(13) 0.0049(10) -0.0041(11) -0.0136(10)
Cl3 0.0329(12) 0.0357(14) 0.0422(13) 0.0016(10) -0.0068(10) -0.0009(10)
Cl4 0.0325(12) 0.0389(14) 0.0401(13) -0.0006(10) 0.0095(10) -0.0038(10)
P1 0.0315(13) 0.0229(13) 0.0304(12) -0.0029(9) -0.0008(10) -0.0075(10)
P2 0.0348(13) 0.0219(13) 0.0302(12) -0.0055(9) -0.0028(10) -0.0054(10)
N1 0.021(4) 0.037(5) 0.038(4) 0.000(3) -0.001(3) -0.012(3)
N2 0.025(4) 0.041(5) 0.037(4) -0.002(3) -0.008(3) -0.016(3)
C1 0.037(5) 0.038(6) 0.021(4) -0.007(4) 0.004(4) -0.008(4)
C2 0.040(6) 0.044(6) 0.051(6) -0.012(5) -0.001(5) 0.002(5)
C3 0.039(6) 0.057(7) 0.055(7) -0.017(5) 0.006(5) 0.005(5)
C4 0.059(7) 0.063(8) 0.058(7) -0.026(6) 0.026(6) -0.022(6)
C5 0.058(7) 0.081(9) 0.032(5) 0.010(5) 0.009(5) -0.024(6)
C6 0.040(6) 0.060(7) 0.039(6) 0.012(5) -0.001(4) -0.008(5)
C7 0.028(5) 0.023(5) 0.042(5) -0.012(4) -0.002(4) 0.000(4)
C8 0.044(6) 0.047(7) 0.037(5) 0.015(4) -0.001(4) -0.001(5)
C9 0.060(7) 0.041(7) 0.073(8) 0.032(6) -0.002(6) 0.003(5)
C10 0.049(7) 0.039(7) 0.114(11) 0.022(7) -0.024(7) 0.014(5)
C11 0.058(7) 0.042(7) 0.110(11) -0.002(7) 0.013(7) 0.003(6)
C12 0.039(6) 0.030(6) 0.069(7) 0.012(5) 0.009(5) -0.002(4)
C13 0.058(7) 0.049(7) 0.034(5) -0.004(4) -0.016(5) -0.026(5)
C14 0.062(7) 0.026(6) 0.045(6) -0.007(4) 0.006(5) -0.013(5)
C15 0.028(5) 0.016(5) 0.039(5) -0.010(4) 0.002(4) -0.006(4)
C16 0.033(5) 0.026(6) 0.047(6) -0.008(4) 0.000(4) -0.007(4)
C17 0.048(6) 0.028(6) 0.039(5) -0.005(4) 0.010(5) -0.010(4)
C18 0.046(6) 0.038(6) 0.042(6) -0.002(4) -0.001(5) -0.014(5)
C19 0.041(6) 0.047(7) 0.049(6) 0.003(5) -0.022(5) -0.006(5)
C20 0.033(5) 0.036(6) 0.048(6) 0.000(4) 0.000(4) -0.009(4)
C21 0.055(6) 0.030(6) 0.045(6) -0.005(4) -0.012(5) 0.001(5)
C22 0.048(6) 0.037(6) 0.056(6) -0.005(5) -0.010(5) -0.015(5)
C23 0.028(5) 0.039(6) 0.035(5) -0.012(4) -0.002(4) -0.005(4)
C24 0.047(6) 0.047(7) 0.041(6) -0.010(5) 0.002(5) -0.003(5)
C25 0.062(7) 0.060(8) 0.034(6) -0.014(5) 0.002(5) -0.010(6)
C26 0.046(6) 0.074(9) 0.041(6) 0.002(6) -0.010(5) -0.009(6)
C27 0.051(6) 0.059(7) 0.033(5) -0.001(5) -0.012(5) -0.014(5)
C28 0.057(6) 0.036(7) 0.036(5) -0.004(4) -0.008(5) -0.006(5)

loop_
_atom_site_label
_atom_site_type_symbol
_atom_site_fract_x
_atom_site_fract_y
_atom_site_fract_z
_atom_site_U_iso_or_equiv
_atom_site_thermal_displace_type
_atom_site_occupancy
_atom_site_calc_flag
_atom_site_refinement_flags
_atom_site_disorder_group
Mo1 Mo 0.24061(8) 0.21399(7) 0.31148(4) 0.0257(2) Uani 1 d . .
Mo2 Mo 0.24649(7) 0.30469(7) 0.20669(4) 0.0239(2) Uani 1 d . .
Cl1 Cl 0.2812(2) 0.3684(2) 0.39568(11) 0.0380(6) Uani 1 d . .
Cl2 Cl 0.1940(3) -0.0121(2) 0.31032(12) 0.0400(6) Uani 1 d . .
Cl3 Cl -0.0026(2) 0.3997(2) 0.18242(12) 0.0375(5) Uani 1 d . .
Cl4 Cl 0.4991(2) 0.2682(2) 0.16557(11) 0.0379(6) Uani 1 d . .
P1 P 0.2852(2) 0.5386(2) 0.22592(11) 0.0278(5) Uani 1 d . .
P2 P 0.2148(2) 0.1199(2) 0.12948(11) 0.0286(5) Uani 1 d . .
N1 N 0.0016(7) 0.2559(7) 0.3342(4) 0.031(2) Uani 1 d . .
H1A H -0.0358(7) 0.3105(7) 0.2971(4) 0.038 Uiso 1 calc R .
H1B H -0.0316(7) 0.1773(7) 0.3315(4) 0.038 Uiso 1 calc R .
N2 N 0.4800(7) 0.1439(7) 0.3226(4) 0.033(2) Uani 1 d . .
H2A H 0.5246(7) 0.1859(7) 0.2857(4) 0.040 Uiso 1 calc R .
H2B H 0.5038(7) 0.1789(7) 0.3623(4) 0.040 Uiso 1 calc R .
C1 C -0.0697(9) 0.3140(9) 0.3993(4) 0.032(2) Uani 1 d . .
H1C H -0.0243(9) 0.3921(9) 0.4083(4) 0.038 Uiso 1 calc R .
C2 C -0.2314(10) 0.3606(10) 0.3888(5) 0.045(3) Uani 1 d . .
H2C H -0.2438(10) 0.4305(10) 0.3501(5) 0.054 Uiso 1 calc R .
H2D H -0.2764(10) 0.2860(10) 0.3756(5) 0.054 Uiso 1 calc R .
C3 C -0.3065(11) 0.4137(11) 0.4556(5) 0.051(3) Uani 1 d . .
H3A H -0.4113(11) 0.4356(11) 0.4489(5) 0.062 Uiso 1 calc R .
H3B H -0.2706(11) 0.4953(11) 0.4654(5) 0.062 Uiso 1 calc R .
C4 C -0.2786(12) 0.3116(12) 0.5179(6) 0.058(3) Uani 1 d . .
H4A H -0.3222(12) 0.3505(12) 0.5610(6) 0.070 Uiso 1 calc R .
H4B H -0.3256(12) 0.2347(12) 0.5105(6) 0.070 Uiso 1 calc R .
C5 C -0.1201(11) 0.2660(12) 0.5275(5) 0.056(3) Uani 1 d . .
H5A H -0.1075(11) 0.1960(12) 0.5661(5) 0.068 Uiso 1 calc R .
H5B H -0.0752(11) 0.3406(12) 0.5408(5) 0.068 Uiso 1 calc R .
C6 C -0.0445(11) 0.2134(11) 0.4612(5) 0.047(3) Uani 1 d . .
H6A H 0.0601(11) 0.1908(11) 0.4684(5) 0.056 Uiso 1 calc R .
H6B H -0.0806(11) 0.1321(11) 0.4511(5) 0.056 Uiso 1 calc R .
C7 C 0.5539(9) 0.0055(8) 0.3267(5) 0.031(2) Uani 1 d . .
H7A H 0.5036(9) -0.0447(8) 0.2957(5) 0.037 Uiso 1 calc R .
C8 C 0.5400(11) -0.0554(10) 0.4014(5) 0.044(2) Uani 1 d . .
H8A H 0.4371(11) -0.0525(10) 0.4155(5) 0.053 Uiso 1 calc R .
H8B H 0.5837(11) -0.0043(10) 0.4338(5) 0.053 Uiso 1 calc R .
C9 C 0.6163(12) -0.1988(11) 0.4056(6) 0.061(3) Uani 1 d . .
H9A H 0.6120(12) -0.2356(11) 0.4548(6) 0.073 Uiso 1 calc R .
H9B H 0.5644(12) -0.2512(11) 0.3773(6) 0.073 Uiso 1 calc R .
C10 C 0.7725(12) -0.2124(11) 0.3795(7) 0.070(4) Uani 1 d . .
H10A H 0.8135(12) -0.3070(11) 0.3796(7) 0.084 Uiso 1 calc R .
H10B H 0.8280(12) -0.1712(11) 0.4117(7) 0.084 Uiso 1 calc R .
C11 C 0.7872(13) -0.1476(11) 0.3058(7) 0.072(4) Uani 1 d . .
H11A H 0.7464(13) -0.1985(11) 0.2722(7) 0.086 Uiso 1 calc R .
H11B H 0.8904(13) -0.1487(11) 0.2927(7) 0.086 Uiso 1 calc R .
C12 C 0.7095(10) -0.0055(9) 0.3010(6) 0.048(3) Uani 1 d . .
H12A H 0.7599(10) 0.0481(9) 0.3292(6) 0.057 Uiso 1 calc R .
H12B H 0.7137(10) 0.0308(9) 0.2517(6) 0.057 Uiso 1 calc R .
C13 C 0.4525(11) 0.5682(10) 0.2599(5) 0.045(2) Uani 1 d . .
H13A H 0.5335(11) 0.5153(47) 0.2361(24) 0.067 Uiso 1 calc R .
H13B H 0.4536(31) 0.5434(58) 0.3103(8) 0.067 Uiso 1 calc R .
H13C H 0.4606(33) 0.6618(15) 0.2516(29) 0.067 Uiso 1 calc R .
C14 C 0.1456(11) 0.6421(9) 0.2761(5) 0.044(2) Uani 1 d . .
H14A H 0.0504(11) 0.6264(47) 0.2636(25) 0.066 Uiso 1 calc R .
H14B H 0.1540(45) 0.7351(10) 0.2650(26) 0.066 Uiso 1 calc R .
H14C H 0.1579(43) 0.6199(45) 0.3263(5) 0.066 Uiso 1 calc R .
C15 C 0.2839(9) 0.6213(8) 0.1353(4) 0.027(2) Uani 1 d . .
C16 C 0.4099(10) 0.6093(9) 0.0930(5) 0.035(2) Uani 1 d . .
H16A H 0.4986(10) 0.5677(9) 0.1115(5) 0.042 Uiso 1 calc R .
C17 C 0.4039(11) 0.6591(9) 0.0234(5) 0.038(2) Uani 1 d . .
H17A H 0.4893(11) 0.6527(9) -0.0054(5) 0.046 Uiso 1 calc R .
C18 C 0.2733(10) 0.7185(10) -0.0044(5) 0.041(2) Uani 1 d . .
H18A H 0.2699(10) 0.7510(10) -0.0522(5) 0.050 Uiso 1 calc R .
C19 C 0.1490(11) 0.7298(10) 0.0375(5) 0.046(3) Uani 1 d . .
H19A H 0.0604(11) 0.7712(10) 0.0188(5) 0.055 Uiso 1 calc R .
C20 C 0.1539(10) 0.6800(9) 0.1079(5) 0.039(2) Uani 1 d . .
H20A H 0.0683(10) 0.6866(9) 0.1367(5) 0.047 Uiso 1 calc R .
C21 C 0.3535(11) -0.0275(9) 0.1346(5) 0.044(2) Uani 1 d . .
H21A H 0.4488(11) -0.0011(10) 0.1270(33) 0.066 Uiso 1 calc R .
H21B H 0.3384(42) -0.0857(30) 0.0986(22) 0.066 Uiso 1 calc R .
H21C H 0.3470(46) -0.0741(35) 0.1810(13) 0.066 Uiso 1 calc R .
C22 C 0.0426(10) 0.0576(10) 0.1371(5) 0.046(2) Uani 1 d . .
H22A H -0.0362(11) 0.1313(12) 0.1305(34) 0.068 Uiso 1 calc R .
H22B H 0.0317(32) 0.0127(55) 0.1836(13) 0.068 Uiso 1 calc R .
H22C H 0.0402(29) -0.0045(49) 0.1012(22) 0.068 Uiso 1 calc R .
C23 C 0.2261(9) 0.1855(9) 0.0358(5) 0.034(2) Uani 1 d . .
C24 C 0.2528(10) 0.1010(11) -0.0185(5) 0.045(3) Uani 1 d . .
H24A H 0.2693(10) 0.0085(11) -0.0077(5) 0.055 Uiso 1 calc R .
C25 C 0.2555(11) 0.1503(12) -0.0879(5) 0.051(3) Uani 1 d . .
H25A H 0.2732(11) 0.0916(12) -0.1243(5) 0.062 Uiso 1 calc R .
C26 C 0.2326(11) 0.2837(12) -0.1040(5) 0.054(3) Uani 1 d . .
H26A H 0.2346(11) 0.3178(12) -0.1515(5) 0.064 Uiso 1 calc R .
C27 C 0.2065(11) 0.3686(11) -0.0506(5) 0.047(3) Uani 1 d . .
H27A H 0.1906(11) 0.4611(11) -0.0615(5) 0.056 Uiso 1 calc R .
C28 C 0.2034(11) 0.3188(10) 0.0188(5) 0.043(2) Uani 1 d . .
H28A H 0.1853(11) 0.3777(10) 0.0550(5) 0.051 Uiso 1 calc R .

loop_
_atom_type_symbol
_atom_type_description
_atom_type_scat_dispersion_real
_atom_type_scat_dispersion_imag
_atom_type_scat_source
C C 0.0033 0.0016 'International Tables Vol C Tables 4.2.6.8 and 6.1.1.4'
H H 0.0000 0.0000 'International Tables Vol C Tables 4.2.6.8 and 6.1.1.4'
N N 0.0061 0.0033 'International Tables Vol C Tables 4.2.6.8 and 6.1.1.4'
P P 0.1023 0.0942 'International Tables Vol C Tables 4.2.6.8 and 6.1.1.4'
Cl Cl 0.1484 0.1585 'International Tables Vol C Tables 4.2.6.8 and 6.1.1.4'
Mo Mo -1.6832 0.6857 'International Tables Vol C Tables 4.2.6.8 and 6.1.1.4'

loop_
_geom_angle_atom_site_label_1
_geom_angle_atom_site_label_2
_geom_angle_atom_site_label_3
_geom_angle
_geom_angle_site_symmetry_1
_geom_angle_site_symmetry_3
_geom_angle_publ_flag
Mo2 Mo1 N1 98.7(2) . . y
Mo2 Mo1 N2 98.8(2) . . y
N1 Mo1 N2 162.5(3) . . y
Mo2 Mo1 Cl1 110.43(7) . . y
N1 Mo1 Cl1 90.8(2) . . y
N2 Mo1 Cl1 82.7(2) . . y
Mo2 Mo1 Cl2 110.42(7) . . y
N1 Mo1 Cl2 82.8(2) . . y
N2 Mo1 Cl2 91.4(2) . . y
Cl1 Mo1 Cl2 139.15(8) . . y
Mo1 Mo2 Cl3 105.74(6) . . y
Mo1 Mo2 Cl4 106.21(6) . . y
Cl3 Mo2 Cl4 148.04(8) . . y
Mo1 Mo2 P1 102.81(6) . . y
Cl3 Mo2 P1 86.49(8) . . y
Cl4 Mo2 P1 86.09(8) . . y
Mo1 Mo2 P2 104.00(6) . . y
Cl3 Mo2 P2 87.04(8) . . y
Cl4 Mo2 P2 85.74(8) . . y
P1 Mo2 P2 153.17(8) . . y
C13 P1 C14 104.0(5) . . n
C13 P1 C15 103.9(4) . . n
C14 P1 C15 105.0(4) . . n
C13 P1 Mo2 120.4(4) . . n
C14 P1 Mo2 118.1(3) . . n
C15 P1 Mo2 103.5(3) . . n
C22 P2 C21 105.4(5) . . n
C22 P2 C23 103.6(4) . . n
C21 P2 C23 104.2(4) . . n
C22 P2 Mo2 117.7(3) . . n
C21 P2 Mo2 116.4(3) . . n
C23 P2 Mo2 108.0(3) . . n
C1 N1 Mo1 125.3(5) . . n
C7 N2 Mo1 126.7(5) . . n
N1 C1 C6 109.4(7) . . n
N1 C1 C2 110.5(7) . . n
C6 C1 C2 111.7(8) . . n
C3 C2 C1 111.1(8) . . n
C2 C3 C4 110.7(8) . . n
C5 C4 C3 112.1(8) . . n
C4 C5 C6 111.9(9) . . n
C1 C6 C5 111.2(8) . . n
N2 C7 C12 112.1(7) . . n
N2 C7 C8 109.6(7) . . n
C12 C7 C8 111.6(8) . . n
C7 C8 C9 109.6(8) . . n
C10 C9 C8 113.0(9) . . n
C9 C10 C11 111.5(9) . . n
C10 C11 C12 111.2(10) . . n
C7 C12 C11 112.5(8) . . n
C20 C15 C16 120.4(8) . . n
C20 C15 P1 119.1(6) . . n
C16 C15 P1 120.0(7) . . n
C17 C16 C15 119.3(9) . . n
C16 C17 C18 120.6(9) . . n
C19 C18 C17 120.0(9) . . n
C18 C19 C20 119.9(9) . . n
C15 C20 C19 119.8(8) . . n
C28 C23 C24 118.4(9) . . n
C28 C23 P2 120.3(7) . . n
C24 C23 P2 121.3(8) . . n
C25 C24 C23 121.0(10) . . n
C26 C25 C24 119.9(10) . . n
C25 C26 C27 119.6(10) . . n
C26 C27 C28 120.2(11) . . n
C23 C28 C27 120.9(9) . . n

loop_
_geom_bond_atom_site_label_1
_geom_bond_atom_site_label_2
_geom_bond_distance
_geom_bond_site_symmetry_2
_geom_bond_publ_flag
Mo1 Mo2 2.1276(11) . y
Mo1 N1 2.229(6) . y
Mo1 N2 2.250(7) . y
Mo1 Cl1 2.415(2) . y
Mo1 Cl2 2.417(2) . y
Mo2 Cl3 2.424(2) . y
Mo2 Cl4 2.425(2) . y
Mo2 P1 2.527(2) . y
Mo2 P2 2.539(2) . y
P1 C13 1.795(9) . n
P1 C14 1.821(9) . n
P1 C15 1.854(9) . n
P2 C22 1.815(10) . n
P2 C21 1.822(9) . n
P2 C23 1.853(9) . n
N1 C1 1.493(10) . n
N2 C7 1.469(11) . n
C1 C6 1.500(12) . n
C1 C2 1.526(12) . n
C2 C3 1.513(13) . n
C3 C4 1.52(2) . n
C4 C5 1.494(15) . n
C5 C6 1.505(13) . n
C7 C12 1.498(12) . n
C7 C8 1.509(12) . n
C8 C9 1.521(14) . n
C9 C10 1.504(15) . n
C10 C11 1.51(2) . n
C11 C12 1.513(14) . n
C15 C20 1.373(12) . n
C15 C16 1.384(12) . n
C16 C17 1.376(12) . n
C17 C18 1.383(13) . n
C18 C19 1.367(13) . n
C19 C20 1.392(13) . n
C23 C28 1.358(13) . n
C23 C24 1.383(12) . n
C24 C25 1.373(14) . n
C25 C26 1.36(2) . n
C26 C27 1.374(14) . n
C27 C28 1.374(13) . n

loop_
_geom_torsion_atom_site_label_1
_geom_torsion_atom_site_label_2
_geom_torsion_atom_site_label_3
_geom_torsion_atom_site_label_4
_geom_torsion
_geom_torsion_site_symmetry_1
_geom_torsion_site_symmetry_2
_geom_torsion_site_symmetry_3
_geom_torsion_site_symmetry_4
_geom_torsion_publ_flag
N1 Mo1 Mo2 Cl3 2.1(2) . . . . y
N2 Mo1 Mo2 Cl4 2.1(2) . . . . y
Cl1 Mo1 Mo2 P1 -2.08(9) . . . . y
Cl2 Mo1 Mo2 P2 -3.18(9) . . . . y
Mo2 Mo1 N1 H1A -7.63(9) . . . . y
Mo2 Mo1 N1 H1B 105.05(6) . . . . n
Mo2 Mo1 N1 C1 -131.3(6) . . . . n
Mo2 Mo1 N2 H2A 12.89(8) . . . . y
Mo2 Mo1 N2 H2B 125.07(5) . . . . n
Mo2 Mo1 N2 C7 -111.0(6) . . . . n
Mo1 Mo2 P1 C13 66.7(4) . . . . y
Mo1 Mo2 P1 C14 -62.5(4) . . . . y
Mo1 Mo2 P1 C15 -178.0(3) . . . . y
Mo1 Mo2 P2 C21 -60.8(4) . . . . y
Mo1 Mo2 P2 C22 65.7(4) . . . . y
Mo1 Mo2 P2 C23 -177.6(3) . . . . y
